data_2232241
loop_
_publ_author_name
'Moumou, Mohamed'
'Benharref, Ahmed'
'Oudahmane, Abdelghani'
'Elhakmaoui, Ahmed'
'Berraho, Moha'

_publ_section_title
;
 10\a-Hydroxy-4,9-dimethyl-13-(pipyridin-1-ylmethyl)-3,8,15-trioxatetracyclo[10.3.0.0^2,4^.0^7,9^]tetradecan-14-one
;
_journal_coeditor_code FJ2458
_journal_issue 11
_journal_name_full 'Acta Crystallographica Section E'
_journal_page_first o3003
_journal_page_last o3004
_journal_paper_doi 10.1107/S1600536811042644
_journal_volume 67
_journal_year 2011
_chemical_formula_iupac 'C20 H31 N O5'
_chemical_formula_moiety 'C20 H31 N O5'
_chemical_formula_sum 'C20 H31 N O5'
_chemical_formula_weight 365.46
_chemical_name_systematic
;
10\a-Hydroxy-4,9-dimethyl-13-(pipyridin-1-ylmethyl)-3,8,15-
trioxatetracyclo[10.3.0.0^2,4^.0^7,9^]tetradecan-14-one
;
_space_group_IT_number 19
_symmetry_cell_setting orthorhombic
_symmetry_space_group_name_Hall 'P 2ac 2ab'
_symmetry_space_group_name_H-M 'P 21 21 21'
_atom_sites_solution_hydrogens geom
_atom_sites_solution_primary direct
_atom_sites_solution_secondary difmap
_audit_creation_method SHELXL-97
_cell_angle_alpha 90.00
_cell_angle_beta 90.00
_cell_angle_gamma 90.00
_cell_formula_units_Z 4
_cell_length_a 8.0899(5)
_cell_length_b 10.7562(6)
_cell_length_c 22.5093(13)
_cell_measurement_reflns_used 8987
_cell_measurement_temperature 296(2)
_cell_measurement_theta_max 26.4
_cell_measurement_theta_min 2.6
_cell_volume 1958.7(2)
_computing_cell_refinement 'SAINT (Bruker, 2005)'
_computing_data_collection 'APEX2 (Bruker, 2005)'
_computing_data_reduction 'SAINT (Bruker, 2005)'
_computing_molecular_graphics 'ORTEP-3 for Windows (Farrugia, 1997) and PLATON (Spek, 2009)'
_computing_publication_material 'WinGX publication routines (Farrugia, 1999)'
_computing_structure_refinement 'SHELXL97 (Sheldrick,2008)'
_computing_structure_solution 'SHELXS97 (Sheldrick,2008)'
_diffrn_ambient_temperature 296(2)
_diffrn_measured_fraction_theta_full 0.995
_diffrn_measured_fraction_theta_max 0.995
_diffrn_measurement_device_type 'Bruker X8 APEX CCD area-detector'
_diffrn_measurement_method '\f and \w scans'
_diffrn_radiation_monochromator graphite
_diffrn_radiation_source 'fine-focus sealed tube'
_diffrn_radiation_type MoK\a
_diffrn_radiation_wavelength 0.71073
_diffrn_reflns_av_R_equivalents 0.0361
_diffrn_reflns_av_sigmaI/netI 0.0374
_diffrn_reflns_limit_h_max 6
_diffrn_reflns_limit_h_min -10
_diffrn_reflns_limit_k_max 13
_diffrn_reflns_limit_k_min -13
_diffrn_reflns_limit_l_max 28
_diffrn_reflns_limit_l_min -21
_diffrn_reflns_number 8978
_diffrn_reflns_theta_full 26.36
_diffrn_reflns_theta_max 26.36
_diffrn_reflns_theta_min 3.31
_exptl_absorpt_coefficient_mu 0.088
_exptl_absorpt_correction_type none
_exptl_crystal_colour colourless
_exptl_crystal_density_diffrn 1.236
_exptl_crystal_density_method 'not measured'
_exptl_crystal_description Prism
_exptl_crystal_F_000 792
_exptl_crystal_size_max 0.85
_exptl_crystal_size_mid 0.48
_exptl_crystal_size_min 0.36
_refine_diff_density_max 0.160
_refine_diff_density_min -0.159
_refine_ls_extinction_coef 0.035(3)
_refine_ls_extinction_expression Fc^*^=kFc[1+0.001xFc^2^\l^3^/sin(2\q)]^-1/4^
_refine_ls_extinction_method SHELXL
_refine_ls_goodness_of_fit_ref 1.070
_refine_ls_hydrogen_treatment constr
_refine_ls_matrix_type full
_refine_ls_number_parameters 239
_refine_ls_number_reflns 2291
_refine_ls_number_restraints 0
_refine_ls_restrained_S_all 1.070
_refine_ls_R_factor_all 0.0611
_refine_ls_R_factor_gt 0.0355
_refine_ls_shift/su_max 0.000
_refine_ls_shift/su_mean 0.000
_refine_ls_structure_factor_coef Fsqd
_refine_ls_weighting_details 'calc w=1/[\s^2^(Fo^2^)+(0.0377P)^2^+0.1661P] where P=(Fo^2^+2Fc^2^)/3'
_refine_ls_weighting_scheme calc
_refine_ls_wR_factor_gt 0.0753
_refine_ls_wR_factor_ref 0.0866
_reflns_number_gt 1707
_reflns_number_total 2291
_reflns_threshold_expression >2\s(I)
_cod_data_source_file fj2458.cif
_cod_data_source_block I
_cod_database_code 2232241
_cod_database_fobs_code 2232241

loop_
_symmetry_equiv_pos_as_xyz
'x, y, z'
'-x+1/2, -y, z+1/2'
'-x, y+1/2, -z+1/2'
'x+1/2, -y+1/2, -z'

loop_
_atom_site_type_symbol
_atom_site_label
_atom_site_fract_x
_atom_site_fract_y
_atom_site_fract_z
_atom_site_U_iso_or_equiv
_atom_site_adp_type
_atom_site_calc_flag
_atom_site_refinement_flags
_atom_site_occupancy
_atom_site_symmetry_multiplicity
C C1 -0.2580(3) 0.4198(2) -0.04973(10) 0.0372(6) Uani d . 1 1
H H1 -0.2042 0.3507 -0.0705 0.045 Uiso calc R 1 1
C C2 -0.2861(3) 0.5264(2) -0.09033(10) 0.0368(6) Uani d . 1 1
H H2 -0.3339 0.5994 -0.0707 0.044 Uiso calc R 1 1
C C3 -0.1874(3) 0.5566(2) -0.14313(10) 0.0413(6) Uani d . 1 1
C C4 -0.1764(4) 0.6933(2) -0.15778(11) 0.0512(7) Uani d . 1 1
H H4A -0.2786 0.7333 -0.1459 0.061 Uiso calc R 1 1
H H4B -0.1655 0.7026 -0.2005 0.061 Uiso calc R 1 1
C C5 -0.0314(4) 0.7599(2) -0.12752(11) 0.0521(7) Uani d . 1 1
H H5A 0.0689 0.7426 -0.1497 0.062 Uiso calc R 1 1
H H5B -0.0505 0.8488 -0.1291 0.062 Uiso calc R 1 1
C C6 -0.0053(3) 0.7223(2) -0.06357(10) 0.0395(6) Uani d . 1 1
H H6 -0.1072 0.7104 -0.0408 0.047 Uiso calc R 1 1
C C7 0.1382(3) 0.6516(2) -0.04136(10) 0.0389(6) Uani d . 1 1
C C8 0.1253(3) 0.5682(2) 0.01315(10) 0.0383(6) Uani d . 1 1
H H8 0.2380 0.5444 0.0245 0.046 Uiso calc R 1 1
C C9 0.0296(3) 0.4476(2) -0.00041(10) 0.0360(5) Uani d . 1 1
H H9A 0.0557 0.4216 -0.0406 0.043 Uiso calc R 1 1
H H9B 0.0682 0.3830 0.0263 0.043 Uiso calc R 1 1
C C10 -0.1594(3) 0.45804(19) 0.00554(9) 0.0336(5) Uani d . 1 1
H H10 -0.1854 0.5453 0.0138 0.040 Uiso calc R 1 1
C C11 -0.2408(3) 0.3801(2) 0.05391(10) 0.0402(6) Uani d . 1 1
H H11 -0.1878 0.2981 0.0548 0.048 Uiso calc R 1 1
C C12 -0.4147(3) 0.3652(2) 0.03188(12) 0.0475(7) Uani d . 1 1
C C13 -0.2395(4) 0.4343(2) 0.11655(11) 0.0496(7) Uani d . 1 1
H H13A -0.2902 0.5160 0.1155 0.060 Uiso calc R 1 1
H H13B -0.3068 0.3821 0.1420 0.060 Uiso calc R 1 1
C C14 -0.0526(4) 0.4736(3) -0.16635(11) 0.0553(7) Uani d . 1 1
H H14A -0.0692 0.3906 -0.1518 0.083 Uiso calc R 1 1
H H14B 0.0527 0.5039 -0.1531 0.083 Uiso calc R 1 1
H H14C -0.0554 0.4732 -0.2090 0.083 Uiso calc R 1 1
C C15 0.2820(3) 0.6167(3) -0.08001(12) 0.0577(8) Uani d . 1 1
H H15A 0.2761 0.6619 -0.1167 0.087 Uiso calc R 1 1
H H15B 0.2787 0.5291 -0.0881 0.087 Uiso calc R 1 1
H H15C 0.3833 0.6368 -0.0600 0.087 Uiso calc R 1 1
C C16 -0.0852(4) 0.5186(2) 0.19775(11) 0.0609(8) Uani d . 1 1
H H16A -0.1613 0.4786 0.2250 0.073 Uiso calc R 1 1
H H16B -0.1281 0.6007 0.1888 0.073 Uiso calc R 1 1
C C17 -0.0073(4) 0.3219(2) 0.15623(12) 0.0555(7) Uani d . 1 1
H H17A -0.0010 0.2739 0.1198 0.067 Uiso calc R 1 1
H H17B -0.0819 0.2791 0.1830 0.067 Uiso calc R 1 1
C C18 0.0815(5) 0.5311(3) 0.22704(13) 0.0763(11) Uani d . 1 1
H H18A 0.0696 0.5773 0.2638 0.092 Uiso calc R 1 1
H H18B 0.1548 0.5776 0.2012 0.092 Uiso calc R 1 1
C C19 0.1611(4) 0.3277(3) 0.18398(13) 0.0736(10) Uani d . 1 1
H H19A 0.2387 0.3637 0.1560 0.088 Uiso calc R 1 1
H H19B 0.1983 0.2443 0.1934 0.088 Uiso calc R 1 1
C C20 0.1572(5) 0.4055(3) 0.24020(13) 0.0764(10) Uani d . 1 1
H H20A 0.0927 0.3633 0.2704 0.092 Uiso calc R 1 1
H H20B 0.2687 0.4164 0.2552 0.092 Uiso calc R 1 1
N N1 -0.0753(3) 0.44545(17) 0.14266(8) 0.0434(5) Uani d . 1 1
O O1 0.0559(2) 0.63372(15) 0.06146(7) 0.0471(5) Uani d . 1 1
H H21 0.0226 0.5841 0.0864 0.071 Uiso calc R 1 1
O O2 -0.4209(2) 0.38309(15) -0.02731(8) 0.0470(5) Uani d . 1 1
O O3 -0.3509(2) 0.50418(16) -0.14908(7) 0.0496(5) Uani d . 1 1
O O4 0.1255(2) 0.78432(15) -0.03166(7) 0.0490(5) Uani d . 1 1
O O5 -0.5382(3) 0.34028(19) 0.05929(9) 0.0674(6) Uani d . 1 1

loop_
_atom_site_aniso_label
_atom_site_aniso_U_11
_atom_site_aniso_U_22
_atom_site_aniso_U_33
_atom_site_aniso_U_12
_atom_site_aniso_U_13
_atom_site_aniso_U_23
C1 0.0344(13) 0.0347(11) 0.0426(13) -0.0018(11) -0.0010(11) -0.0057(10)
C2 0.0345(14) 0.0383(12) 0.0375(12) -0.0001(11) -0.0080(10) -0.0038(10)
C3 0.0428(15) 0.0471(13) 0.0340(12) -0.0030(13) -0.0071(11) -0.0045(11)
C4 0.0597(18) 0.0551(15) 0.0389(14) -0.0029(15) -0.0084(13) 0.0070(12)
C5 0.0610(18) 0.0456(14) 0.0496(15) -0.0062(14) -0.0019(14) 0.0091(12)
C6 0.0409(14) 0.0355(11) 0.0420(13) -0.0074(12) -0.0008(11) -0.0004(10)
C7 0.0333(13) 0.0410(12) 0.0425(13) -0.0068(12) -0.0001(11) -0.0077(11)
C8 0.0322(13) 0.0428(12) 0.0399(12) 0.0027(12) -0.0059(10) -0.0066(11)
C9 0.0378(13) 0.0321(11) 0.0382(12) 0.0045(11) -0.0044(11) -0.0013(10)
C10 0.0364(13) 0.0266(10) 0.0378(12) 0.0022(11) -0.0010(10) -0.0032(10)
C11 0.0468(16) 0.0319(11) 0.0421(13) 0.0018(12) 0.0052(12) 0.0025(10)
C12 0.0490(17) 0.0343(12) 0.0592(17) -0.0048(13) 0.0064(15) 0.0018(12)
C13 0.0587(18) 0.0461(13) 0.0440(14) 0.0098(15) 0.0126(13) 0.0034(12)
C14 0.0554(18) 0.0632(16) 0.0472(15) -0.0023(16) 0.0081(13) -0.0105(13)
C15 0.0395(16) 0.0745(18) 0.0592(17) -0.0019(16) 0.0072(13) -0.0018(15)
C16 0.101(3) 0.0442(14) 0.0379(14) 0.0050(17) 0.0115(16) -0.0063(12)
C17 0.074(2) 0.0468(14) 0.0460(14) 0.0131(15) -0.0078(15) -0.0031(13)
C18 0.116(3) 0.070(2) 0.0428(15) -0.024(2) 0.0013(19) -0.0148(15)
C19 0.081(2) 0.084(2) 0.0565(18) 0.019(2) -0.0138(18) -0.0114(16)
C20 0.086(2) 0.091(2) 0.0522(18) -0.001(2) -0.0110(17) -0.0086(16)
N1 0.0642(15) 0.0354(10) 0.0305(10) 0.0038(11) 0.0050(10) -0.0030(9)
O1 0.0609(12) 0.0430(9) 0.0374(9) -0.0072(10) 0.0007(9) -0.0079(7)
O2 0.0399(10) 0.0453(9) 0.0558(11) -0.0112(9) -0.0041(9) 0.0024(8)
O3 0.0468(11) 0.0607(11) 0.0414(9) -0.0071(10) -0.0148(8) -0.0030(8)
O4 0.0540(11) 0.0392(8) 0.0538(10) -0.0127(9) -0.0059(9) -0.0042(8)
O5 0.0545(13) 0.0677(12) 0.0801(14) -0.0161(11) 0.0205(12) 0.0067(11)

loop_
_atom_type_symbol
_atom_type_description
_atom_type_scat_dispersion_real
_atom_type_scat_dispersion_imag
_atom_type_scat_source
C C 0.0033 0.0016 'International Tables Vol C Tables 4.2.6.8 and 6.1.1.4'
H H 0.0000 0.0000 'International Tables Vol C Tables 4.2.6.8 and 6.1.1.4'
N N 0.0061 0.0033 'International Tables Vol C Tables 4.2.6.8 and 6.1.1.4'
O O 0.0106 0.0060 'International Tables Vol C Tables 4.2.6.8 and 6.1.1.4'

loop_
_geom_angle_atom_site_label_1
_geom_angle_atom_site_label_2
_geom_angle_atom_site_label_3
_geom_angle
O2 C1 C2 106.41(19)
O2 C1 C10 105.09(17)
C2 C1 C10 111.82(18)
O2 C1 H1 111.1
C2 C1 H1 111.1
C10 C1 H1 111.1
O3 C2 C3 59.51(14)
O3 C2 C1 119.48(19)
C3 C2 C1 125.9(2)
O3 C2 H2 113.7
C3 C2 H2 113.7
C1 C2 H2 113.7
O3 C3 C2 59.36(15)
O3 C3 C14 113.6(2)
C2 C3 C14 123.0(2)
O3 C3 C4 114.5(2)
C2 C3 C4 115.1(2)
C14 C3 C4 117.4(2)
C3 C4 C5 113.8(2)
C3 C4 H4A 108.8
C5 C4 H4A 108.8
C3 C4 H4B 108.8
C5 C4 H4B 108.8
H4A C4 H4B 107.7
C6 C5 C4 113.9(2)
C6 C5 H5A 108.8
C4 C5 H5A 108.8
C6 C5 H5B 108.8
C4 C5 H5B 108.8
H5A C5 H5B 107.7
O4 C6 C7 59.51(14)
O4 C6 C5 117.0(2)
C7 C6 C5 124.8(2)
O4 C6 H6 114.6
C7 C6 H6 114.6
C5 C6 H6 114.6
O4 C7 C6 59.12(14)
O4 C7 C15 112.9(2)
C6 C7 C15 122.9(2)
O4 C7 C8 117.02(18)
C6 C7 C8 121.5(2)
C15 C7 C8 111.9(2)
O1 C8 C7 110.69(18)
O1 C8 C9 111.89(19)
C7 C8 C9 111.75(18)
O1 C8 H8 107.4
C7 C8 H8 107.4
C9 C8 H8 107.4
C10 C9 C8 114.86(18)
C10 C9 H9A 108.6
C8 C9 H9A 108.6
C10 C9 H9B 108.6
C8 C9 H9B 108.6
H9A C9 H9B 107.5
C11 C10 C1 101.97(17)
C11 C10 C9 116.8(2)
C1 C10 C9 115.23(19)
C11 C10 H10 107.4
C1 C10 H10 107.4
C9 C10 H10 107.4
C12 C11 C10 103.16(19)
C12 C11 C13 110.6(2)
C10 C11 C13 116.5(2)
C12 C11 H11 108.7
C10 C11 H11 108.7
C13 C11 H11 108.7
O5 C12 O2 120.5(3)
O5 C12 C11 129.2(3)
O2 C12 C11 110.3(2)
N1 C13 C11 114.2(2)
N1 C13 H13A 108.7
C11 C13 H13A 108.7
N1 C13 H13B 108.7
C11 C13 H13B 108.7
H13A C13 H13B 107.6
C3 C14 H14A 109.5
C3 C14 H14B 109.5
H14A C14 H14B 109.5
C3 C14 H14C 109.5
H14A C14 H14C 109.5
H14B C14 H14C 109.5
C7 C15 H15A 109.5
C7 C15 H15B 109.5
H15A C15 H15B 109.5
C7 C15 H15C 109.5
H15A C15 H15C 109.5
H15B C15 H15C 109.5
N1 C16 C18 111.6(2)
N1 C16 H16A 109.3
C18 C16 H16A 109.3
N1 C16 H16B 109.3
C18 C16 H16B 109.3
H16A C16 H16B 108.0
N1 C17 C19 112.9(2)
N1 C17 H17A 109.0
C19 C17 H17A 109.0
N1 C17 H17B 109.0
C19 C17 H17B 109.0
H17A C17 H17B 107.8
C16 C18 C20 111.6(3)
C16 C18 H18A 109.3
C20 C18 H18A 109.3
C16 C18 H18B 109.3
C20 C18 H18B 109.3
H18A C18 H18B 108.0
C17 C19 C20 110.6(3)
C17 C19 H19A 109.5
C20 C19 H19A 109.5
C17 C19 H19B 109.5
C20 C19 H19B 109.5
H19A C19 H19B 108.1
C18 C20 C19 109.7(2)
C18 C20 H20A 109.7
C19 C20 H20A 109.7
C18 C20 H20B 109.7
C19 C20 H20B 109.7
H20A C20 H20B 108.2
C13 N1 C17 110.5(2)
C13 N1 C16 109.5(2)
C17 N1 C16 109.18(19)
C8 O1 H21 109.5
C12 O2 C1 110.24(19)
C2 O3 C3 61.13(14)
C6 O4 C7 61.38(15)

loop_
_geom_bond_atom_site_label_1
_geom_bond_atom_site_label_2
_geom_bond_distance
C1 O2 1.465(3)
C1 C2 1.484(3)
C1 C10 1.534(3)
C1 H1 0.9800
C2 O3 1.442(3)
C2 C3 1.468(3)
C2 H2 0.9800
C3 O3 1.445(3)
C3 C14 1.503(4)
C3 C4 1.509(3)
C4 C5 1.534(4)
C4 H4A 0.9700
C4 H4B 0.9700
C5 C6 1.510(3)
C5 H5A 0.9700
C5 H5B 0.9700
C6 O4 1.442(3)
C6 C7 1.475(3)
C6 H6 0.9800
C7 O4 1.448(3)
C7 C15 1.500(3)
C7 C8 1.524(3)
C8 O1 1.413(3)
C8 C9 1.541(3)
C8 H8 0.9800
C9 C10 1.540(3)
C9 H9A 0.9700
C9 H9B 0.9700
C10 C11 1.524(3)
C10 H10 0.9800
C11 C12 1.501(4)
C11 C13 1.526(3)
C11 H11 0.9800
C12 O5 1.204(3)
C12 O2 1.347(3)
C13 N1 1.457(3)
C13 H13A 0.9700
C13 H13B 0.9700
C14 H14A 0.9600
C14 H14B 0.9600
C14 H14C 0.9600
C15 H15A 0.9600
C15 H15B 0.9600
C15 H15C 0.9600
C16 N1 1.471(3)
C16 C18 1.507(5)
C16 H16A 0.9700
C16 H16B 0.9700
C17 N1 1.470(3)
C17 C19 1.500(4)
C17 H17A 0.9700
C17 H17B 0.9700
C18 C20 1.512(5)
C18 H18A 0.9700
C18 H18B 0.9700
C19 C20 1.518(4)
C19 H19A 0.9700
C19 H19B 0.9700
C20 H20A 0.9700
C20 H20B 0.9700
O1 H21 0.8200

loop_
_geom_hbond_atom_site_label_D
_geom_hbond_atom_site_label_H
_geom_hbond_atom_site_label_A
_geom_hbond_site_symmetry_A
_geom_hbond_distance_DH
_geom_hbond_distance_HA
_geom_hbond_distance_DA
_geom_hbond_angle_DHA
_geom_hbond_publ_flag
O1 H21 N1 1_555 0.82 2.11 2.927(2) 174 yes
C1 H1 O5 4_555 0.98 2.47 3.322(3) 146 yes
C10 H10 O4 4_465 0.98 2.42 3.325(3) 153 yes

loop_
_cod_related_entry_id
_cod_related_entry_database
_cod_related_entry_code
1 ChemSpider 30657111
